data_4060366
loop_
_publ_author_name
'Lee, Hon Man '

_journal_name_full Organometallics
_journal_year 2005
_chemical_formula_moiety 'C32 H30 Cl2 N2 O P2 Ru, C3 H7 N O'
_chemical_formula_sum 'C35 H37 Cl2 N3 O2 P2 Ru'
_chemical_formula_weight 765.59
_space_group_IT_number 14
_symmetry_cell_setting monoclinic
_symmetry_space_group_name_Hall '-P 2yn'
_symmetry_space_group_name_H-M 'P 1 21/n 1'
_cell_angle_alpha 90.00
_cell_angle_beta 95.535(8)
_cell_angle_gamma 90.00
_cell_formula_units_Z 4
_cell_length_a 13.332(7)
_cell_length_b 12.287(6)
_cell_length_c 20.891(10)
_cell_measurement_temperature 273(2)
_cell_volume 3406(3)
_diffrn_ambient_temperature 273(2)
_exptl_crystal_density_diffrn 1.493
_cod_duplicate_entry 4060365
_cod_original_sg_symbol_H-M 'P 21/n'
_cod_database_code 4060366

loop_
_symmetry_equiv_pos_as_xyz
'x, y, z'
'-x+1/2, y+1/2, -z+1/2'
'-x, -y, -z'
'x-1/2, -y-1/2, z-1/2'

loop_
_atom_site_label
_atom_site_type_symbol
_atom_site_fract_x
_atom_site_fract_y
_atom_site_fract_z
_atom_site_U_iso_or_equiv
_atom_site_adp_type
_atom_site_occupancy
_atom_site_symmetry_multiplicity
_atom_site_calc_flag
_atom_site_refinement_flags
_atom_site_disorder_assembly
_atom_site_disorder_group
Ru1 Ru 0.752432(16) 0.193728(19) 0.916328(10) 0.02415(8) Uani 1 1 d . . .
P1 P 0.71253(6) 0.24555(7) 1.02036(3) 0.02778(17) Uani 1 1 d . A .
P2 P 0.79312(6) 0.14768(6) 0.81133(4) 0.02817(17) Uani 1 1 d . A .
N1 N 0.85362(18) 0.0280(2) 1.01131(12) 0.0340(6) Uani 1 1 d . . .
N2 N 0.81550(18) -0.0466(2) 0.91980(12) 0.0325(6) Uani 1 1 d . . .
Cl1 Cl 0.68047(6) 0.37190(6) 0.87913(4) 0.03602(18) Uani 1 1 d . A .
C1 C 0.8095(2) 0.0491(2) 0.95096(14) 0.0294(6) Uani 1 1 d . A .
C2 C 0.8866(3) -0.0782(3) 1.01638(17) 0.0443(8) Uani 1 1 d . A .
H2A H 0.9190 -0.1112 1.0527 0.053 Uiso 1 1 calc R . .
C3 C 0.8631(3) -0.1246(3) 0.95931(18) 0.0436(8) Uani 1 1 d . A .
H3A H 0.8764 -0.1961 0.9482 0.052 Uiso 1 1 calc R . .
C4 C 0.7556(2) 0.1407(3) 1.07882(15) 0.0395(8) Uani 1 1 d . . .
H4A H 0.7578 0.1701 1.1220 0.047 Uiso 1 1 calc R A .
H4B H 0.7089 0.0800 1.0756 0.047 Uiso 1 1 calc R . .
C5 C 0.8598(2) 0.1016(3) 1.06586(15) 0.0420(8) Uani 1 1 d . A .
H5A H 0.9014 0.1637 1.0572 0.050 Uiso 1 1 calc R . .
H5B H 0.8912 0.0646 1.1036 0.050 Uiso 1 1 calc R . .
C6 C 0.7812(2) -0.0654(3) 0.85239(15) 0.0391(8) Uani 1 1 d . A .
H6A H 0.7095 -0.0505 0.8452 0.047 Uiso 1 1 calc R . .
H6B H 0.7919 -0.1411 0.8418 0.047 Uiso 1 1 calc R . .
C7 C 0.8371(3) 0.0066(3) 0.80911(16) 0.0392(8) Uani 1 1 d . . .
H7A H 0.8270 -0.0205 0.7653 0.047 Uiso 1 1 calc R A .
H7B H 0.9087 0.0039 0.8228 0.047 Uiso 1 1 calc R . .
C8 C 0.7711(2) 0.3689(3) 1.05605(14) 0.0316(7) Uani 1 1 d . . .
C9 C 0.7714(2) 0.3886(3) 1.12210(16) 0.0432(8) Uani 1 1 d . A .
H9A H 0.7408 0.3392 1.1478 0.052 Uiso 1 1 calc R . .
C10 C 0.8165(3) 0.4805(3) 1.14930(17) 0.0512(10) Uani 1 1 d . . .
H10A H 0.8154 0.4930 1.1931 0.061 Uiso 1 1 calc R A .
C11 C 0.8628(3) 0.5533(3) 1.11283(18) 0.0533(10) Uani 1 1 d . A .
H11A H 0.8944 0.6144 1.1318 0.064 Uiso 1 1 calc R . .
C12 C 0.8625(3) 0.5361(3) 1.04738(17) 0.0521(10) Uani 1 1 d . . .
H12A H 0.8930 0.5863 1.0222 0.063 Uiso 1 1 calc R A .
C13 C 0.8170(3) 0.4445(3) 1.01935(16) 0.0418(8) Uani 1 1 d . A .
H13A H 0.8172 0.4335 0.9753 0.050 Uiso 1 1 calc R . .
C14 C 0.5807(2) 0.2626(3) 1.03407(14) 0.0320(7) Uani 1 1 d . . .
C15 C 0.5402(2) 0.3643(3) 1.04168(16) 0.0404(8) Uani 1 1 d . A .
H15A H 0.5805 0.4256 1.0391 0.049 Uiso 1 1 calc R . .
C16 C 0.4401(3) 0.3766(3) 1.05310(19) 0.0526(10) Uani 1 1 d . . .
H16A H 0.4139 0.4456 1.0592 0.063 Uiso 1 1 calc R A .
C17 C 0.3799(3) 0.2858(4) 1.0554(2) 0.0584(11) Uani 1 1 d . A .
H17A H 0.3125 0.2935 1.0626 0.070 Uiso 1 1 calc R . .
C18 C 0.4187(3) 0.1844(4) 1.0470(2) 0.0568(10) Uani 1 1 d . . .
H18A H 0.3776 0.1234 1.0483 0.068 Uiso 1 1 calc R A .
C19 C 0.5188(2) 0.1725(3) 1.03652(17) 0.0427(8) Uani 1 1 d . A .
H19A H 0.5449 0.1033 1.0311 0.051 Uiso 1 1 calc R . .
C20 C 0.6933(2) 0.1535(2) 0.74422(14) 0.0296(6) Uani 1 1 d . . .
C21 C 0.6045(2) 0.2097(3) 0.74911(15) 0.0363(7) Uani 1 1 d . A .
H21A H 0.5940 0.2447 0.7874 0.044 Uiso 1 1 calc R . .
C22 C 0.5311(3) 0.2143(3) 0.69750(17) 0.0451(9) Uani 1 1 d . . .
H22A H 0.4720 0.2531 0.7010 0.054 Uiso 1 1 calc R A .
C23 C 0.5455(3) 0.1618(3) 0.64130(17) 0.0443(8) Uani 1 1 d . A .
H23A H 0.4955 0.1634 0.6070 0.053 Uiso 1 1 calc R . .
C24 C 0.6338(3) 0.1069(3) 0.63577(16) 0.0452(9) Uani 1 1 d . . .
H24A H 0.6437 0.0714 0.5976 0.054 Uiso 1 1 calc R A .
C25 C 0.7081(3) 0.1039(3) 0.68664(15) 0.0395(8) Uani 1 1 d . A .
H25A H 0.7685 0.0681 0.6820 0.047 Uiso 1 1 calc R . .
C26 C 0.8913(2) 0.2253(3) 0.77651(14) 0.0331(7) Uani 1 1 d . . .
C27 C 0.9611(3) 0.1769(4) 0.7413(2) 0.0680(13) Uani 1 1 d . A .
H27A H 0.9623 0.1016 0.7371 0.082 Uiso 1 1 calc R . .
C28 C 1.0294(3) 0.2402(4) 0.7123(2) 0.0752(14) Uani 1 1 d . . .
H28A H 1.0769 0.2068 0.6890 0.090 Uiso 1 1 calc R A .
C29 C 1.0283(3) 0.3505(4) 0.71708(18) 0.0568(11) Uani 1 1 d . A .
H29A H 1.0739 0.3923 0.6967 0.068 Uiso 1 1 calc R . .
C30 C 0.9599(3) 0.3993(3) 0.75208(18) 0.0484(9) Uani 1 1 d . . .
H30A H 0.9591 0.4747 0.7559 0.058 Uiso 1 1 calc R A .
C31 C 0.8914(2) 0.3371(3) 0.78199(16) 0.0389(8) Uani 1 1 d . A .
H31A H 0.8450 0.3710 0.8060 0.047 Uiso 1 1 calc R . .
C32 C 0.6304(8) 0.1331(9) 0.8995(5) 0.034(2) Uani 0.50 1 d P A 1
O1 O 0.5474(5) 0.0874(8) 0.8894(5) 0.054(2) Uani 0.50 1 d P A 1
Cl2 Cl 0.9238(2) 0.2614(3) 0.93750(17) 0.0334(8) Uani 0.50 1 d P A 1
C32A C 0.8832(7) 0.2514(12) 0.9327(7) 0.031(3) Uani 0.50 1 d P A 2
O1A O 0.9589(6) 0.2772(11) 0.9430(6) 0.046(3) Uani 0.50 1 d P A 2
Cl2A Cl 0.59145(18) 0.1009(2) 0.89612(12) 0.0428(7) Uani 0.50 1 d P A 2
N3 N 0.36544(18) 0.3306(2) 0.82130(12) 0.069(2) Uani 0.597(8) 1 d PR B 1
O2 O 0.36178(18) 0.4223(2) 0.72647(12) 0.169(5) Uani 0.597(8) 1 d PR B 1
C33 C 0.38926(18) 0.4130(2) 0.78401(12) 0.114(4) Uani 0.597(8) 1 d PR B 1
H33A H 0.4299 0.4678 0.8031 0.137 Uiso 0.597(8) 1 calc PR B 1
C34 C 0.39937(18) 0.3258(2) 0.88915(12) 0.092(4) Uani 0.597(8) 1 d PR B 1
H34A H 0.4433 0.3862 0.9004 0.138 Uiso 0.597(8) 1 calc PR B 1
H34B H 0.4351 0.2590 0.8984 0.138 Uiso 0.597(8) 1 calc PR B 1
H34C H 0.3422 0.3292 0.9137 0.138 Uiso 0.597(8) 1 calc PR B 1
C35 C 0.30478(18) 0.2406(2) 0.79445(12) 0.197(10) Uani 0.597(8) 1 d PR B 1
H35A H 0.2733 0.2606 0.7529 0.296 Uiso 0.597(8) 1 calc PR B 1
H35B H 0.2539 0.2234 0.8224 0.296 Uiso 0.597(8) 1 calc PR B 1
H35C H 0.3470 0.1782 0.7904 0.296 Uiso 0.597(8) 1 calc PR B 1
N3A N 0.33004(18) 0.2668(2) 0.83477(12) 0.094(5) Uani 0.403(8) 1 d PR B 2
O2A O 0.30159(18) 0.3450(2) 0.73596(12) 0.111(5) Uani 0.403(8) 1 d PR B 2
C33A C 0.28517(18) 0.2740(2) 0.77501(12) 0.118(8) Uani 0.403(8) 1 d PR B 2
H33B H 0.2377 0.2212 0.7619 0.142 Uiso 0.403(8) 1 calc PR B 2
C34A C 0.30802(18) 0.1799(2) 0.87799(12) 0.204(13) Uani 0.403(8) 1 d PR B 2
H34D H 0.2592 0.1315 0.8565 0.306 Uiso 0.403(8) 1 calc PR B 2
H34E H 0.2815 0.2101 0.9153 0.306 Uiso 0.403(8) 1 calc PR B 2
H34F H 0.3687 0.1403 0.8909 0.306 Uiso 0.403(8) 1 calc PR B 2
C35A C 0.40275(18) 0.3482(2) 0.85927(12) 0.204(16) Uani 0.403(8) 1 d PR B 2
H35D H 0.4109 0.4012 0.8264 0.306 Uiso 0.403(8) 1 calc PR B 2
H35E H 0.4663 0.3138 0.8716 0.306 Uiso 0.403(8) 1 calc PR B 2
H35F H 0.3791 0.3835 0.8960 0.306 Uiso 0.403(8) 1 calc PR B 2

loop_
_atom_site_aniso_label
_atom_site_aniso_U_11
_atom_site_aniso_U_22
_atom_site_aniso_U_33
_atom_site_aniso_U_23
_atom_site_aniso_U_13
_atom_site_aniso_U_12
Ru1 0.02483(13) 0.02259(13) 0.02515(12) -0.00029(9) 0.00298(8) 0.00240(9)
P1 0.0305(4) 0.0286(4) 0.0246(4) 0.0006(3) 0.0044(3) 0.0014(3)
P2 0.0298(4) 0.0272(4) 0.0281(4) -0.0022(3) 0.0055(3) 0.0036(3)
N1 0.0314(14) 0.0331(15) 0.0369(14) 0.0043(12) -0.0001(11) 0.0091(11)
N2 0.0365(14) 0.0224(13) 0.0390(14) 0.0027(11) 0.0047(11) 0.0048(11)
Cl1 0.0432(4) 0.0274(4) 0.0371(4) 0.0017(3) 0.0023(3) 0.0070(3)
C1 0.0249(14) 0.0291(16) 0.0341(15) -0.0009(13) 0.0025(12) 0.0020(12)
C2 0.048(2) 0.0362(19) 0.048(2) 0.0117(16) -0.0010(16) 0.0161(15)
C3 0.046(2) 0.0266(17) 0.058(2) 0.0102(16) 0.0060(17) 0.0125(14)
C4 0.053(2) 0.038(2) 0.0281(16) 0.0034(14) 0.0087(14) 0.0068(15)
C5 0.0458(19) 0.046(2) 0.0323(17) 0.0021(15) -0.0086(14) 0.0095(16)
C6 0.0460(19) 0.0295(17) 0.0418(18) -0.0070(15) 0.0036(15) 0.0066(14)
C7 0.0467(19) 0.0335(18) 0.0384(17) -0.0031(15) 0.0090(14) 0.0136(14)
C8 0.0291(15) 0.0363(18) 0.0290(15) -0.0039(13) 0.0016(12) 0.0022(13)
C9 0.0405(18) 0.056(2) 0.0340(17) -0.0059(16) 0.0060(14) -0.0042(16)
C10 0.051(2) 0.064(3) 0.0367(18) -0.0161(19) -0.0054(16) -0.0043(19)
C11 0.060(2) 0.048(2) 0.049(2) -0.0128(19) -0.0133(18) -0.0062(19)
C12 0.072(3) 0.039(2) 0.044(2) 0.0026(17) -0.0013(18) -0.0144(19)
C13 0.056(2) 0.0371(19) 0.0309(16) -0.0011(15) -0.0029(15) -0.0076(16)
C14 0.0333(16) 0.0354(17) 0.0279(15) 0.0015(13) 0.0063(12) 0.0001(13)
C15 0.0404(18) 0.0370(19) 0.0441(19) 0.0017(16) 0.0056(15) 0.0052(14)
C16 0.046(2) 0.053(2) 0.060(2) -0.005(2) 0.0080(18) 0.0171(18)
C17 0.040(2) 0.071(3) 0.068(3) 0.000(2) 0.0197(19) 0.0083(19)
C18 0.044(2) 0.065(3) 0.063(2) 0.005(2) 0.0157(18) -0.0119(19)
C19 0.0417(19) 0.037(2) 0.051(2) -0.0037(16) 0.0128(15) -0.0020(14)
C20 0.0355(16) 0.0269(16) 0.0269(14) 0.0015(12) 0.0060(12) -0.0038(12)
C21 0.0389(17) 0.0385(19) 0.0319(16) -0.0014(14) 0.0048(13) 0.0028(14)
C22 0.0373(18) 0.051(2) 0.047(2) 0.0014(17) 0.0006(15) 0.0068(15)
C23 0.048(2) 0.046(2) 0.0362(18) 0.0017(16) -0.0078(15) -0.0055(16)
C24 0.064(2) 0.041(2) 0.0290(16) -0.0076(15) -0.0001(16) -0.0032(17)
C25 0.0467(19) 0.0392(19) 0.0334(17) -0.0051(15) 0.0069(14) 0.0050(15)
C26 0.0276(15) 0.0434(19) 0.0287(15) -0.0048(14) 0.0044(12) -0.0001(13)
C27 0.069(3) 0.055(3) 0.087(3) -0.021(2) 0.046(2) -0.007(2)
C28 0.067(3) 0.077(3) 0.090(3) -0.025(3) 0.055(3) -0.013(2)
C29 0.052(2) 0.075(3) 0.045(2) -0.005(2) 0.0156(18) -0.023(2)
C30 0.045(2) 0.049(2) 0.051(2) 0.0063(18) 0.0032(17) -0.0064(17)
C31 0.0335(17) 0.040(2) 0.0437(19) 0.0049(16) 0.0075(14) 0.0018(14)
C32 0.033(6) 0.043(7) 0.026(3) -0.001(4) 0.000(4) 0.006(4)
O1 0.030(5) 0.065(4) 0.068(4) -0.006(3) 0.002(4) -0.008(4)
Cl2 0.020(3) 0.0396(16) 0.0394(13) 0.0034(11) -0.005(2) -0.004(2)
C32A 0.025(7) 0.033(5) 0.034(4) -0.003(3) -0.002(6) 0.009(6)
O1A 0.028(6) 0.050(5) 0.060(4) 0.002(3) -0.006(4) -0.010(4)
Cl2A 0.040(3) 0.0435(19) 0.0451(14) -0.0018(13) 0.006(2) 0.0037(16)
N3 0.058(5) 0.084(6) 0.065(5) -0.023(4) 0.004(3) 0.008(4)
O2 0.207(11) 0.245(14) 0.058(5) -0.001(6) 0.024(5) 0.067(9)
C33 0.144(10) 0.119(10) 0.086(8) -0.001(7) 0.043(7) 0.048(8)
C34 0.089(8) 0.106(9) 0.075(6) -0.010(6) -0.021(5) 0.022(6)
C35 0.131(14) 0.32(3) 0.144(15) -0.127(18) 0.029(12) -0.057(16)
N3A 0.063(7) 0.161(16) 0.054(7) -0.022(8) -0.018(6) 0.033(8)
O2A 0.119(10) 0.150(13) 0.066(7) 0.000(7) 0.020(6) 0.026(8)
C33A 0.072(11) 0.128(18) 0.154(19) -0.068(15) 0.012(12) 0.022(12)
C34A 0.23(3) 0.25(4) 0.13(2) 0.06(2) 0.018(18) 0.02(2)
C35A 0.082(16) 0.33(4) 0.19(3) -0.07(2) -0.043(14) 0.11(2)

loop_
_geom_bond_atom_site_label_1
_geom_bond_atom_site_label_2
_geom_bond_distance
_geom_bond_site_symmetry_2
_geom_bond_publ_flag
Ru1 C32 1.793(9) . ?
Ru1 C32A 1.882(10) . ?
Ru1 C1 2.037(3) . ?
Ru1 P1 2.3737(13) . ?
Ru1 P2 2.3780(13) . ?
Ru1 Cl2A 2.431(3) . ?
Ru1 Cl2 2.431(3) . ?
Ru1 Cl1 2.4846(12) . ?
P1 C14 1.820(3) . ?
P1 C4 1.829(3) . ?
P1 C8 1.831(3) . ?
P2 C26 1.827(3) . ?
P2 C7 1.833(3) . ?
P2 C20 1.839(3) . ?
N1 C1 1.364(4) . ?
N1 C2 1.377(4) . ?
N1 C5 1.451(4) . ?
N2 C1 1.351(4) . ?
N2 C3 1.379(4) . ?
N2 C6 1.456(4) . ?
C2 C3 1.332(5) . ?
C4 C5 1.519(5) . ?
C6 C7 1.512(5) . ?
C8 C13 1.384(5) . ?
C8 C9 1.401(4) . ?
C9 C10 1.376(5) . ?
C10 C11 1.361(6) . ?
C11 C12 1.383(5) . ?
C12 C13 1.382(5) . ?
C14 C15 1.377(5) . ?
C14 C19 1.385(5) . ?
C15 C16 1.386(5) . ?
C16 C17 1.379(6) . ?
C17 C18 1.366(6) . ?
C18 C19 1.381(5) . ?
C20 C25 1.380(4) . ?
C20 C21 1.383(4) . ?
C21 C22 1.385(4) . ?
C22 C23 1.369(5) . ?
C23 C24 1.372(5) . ?
C24 C25 1.381(4) . ?
C26 C27 1.375(5) . ?
C26 C31 1.377(5) . ?
C27 C28 1.381(6) . ?
C28 C29 1.360(7) . ?
C29 C30 1.362(5) . ?
C30 C31 1.385(5) . ?
C32 O1 1.241(10) . ?
C32A O1A 1.060(12) . ?
N3 C33 1.3343 . ?
N3 C34 1.4469 . ?
N3 C35 1.4509 . ?
O2 C33 1.2276 . ?
N3A C33A 1.3343 . ?
N3A C34A 1.4470 . ?
N3A C35A 1.4512 . ?
O2A C33A 1.2278 . ?
